data_7244928
loop_
_publ_author_name
'Lu, Jun-Jun'
'Liang, Ju-Ju'
'Lin, Hong-Yan'
'Liu, Qian-Qian'
'Cui, Zi-Wei'
'Wang, Xiu-Li'

_publ_section_title
;
 Four Anderson-type [TeMo6O24]6&#x2212;-based metal--organic complexes
 with a new bis(pyrimidine)-bis(amide): multifunctional electrochemical
 and adsorption performances
;
_journal_name_full CrystEngComm
_journal_paper_doi 10.1039/D2CE00504B
_journal_year 2022
_chemical_formula_moiety 'C32 H36 Mo6 N12 Ni2 O34 Te, 4(H2 O)'
_chemical_formula_sum 'C32 H44 Mo6 N12 Ni2 O38 Te'
_chemical_formula_weight 2025.45
_space_group_crystal_system triclinic
_space_group_IT_number 2
_space_group_name_Hall '-P 1'
_space_group_name_H-M_alt 'P -1'
_atom_sites_solution_hydrogens mixed
_atom_sites_solution_primary dual
_audit_creation_date 2021-07-20
_audit_creation_method
;
Olex2 1.3-alpha
(compiled 2020.11.12 svn.r5f609507 for OlexSys, GUI svn.r6272)
;
_audit_update_record
;
2021-09-11 deposited with the CCDC.	2022-05-09 downloaded from the CCDC.
;
_cell_angle_alpha 77.2250(10)
_cell_angle_beta 83.8500(10)
_cell_angle_gamma 71.8770(10)
_cell_formula_units_Z 1
_cell_length_a 8.6920(5)
_cell_length_b 10.4924(6)
_cell_length_c 16.3349(10)
_cell_measurement_reflns_used 1377
_cell_measurement_temperature 273.15
_cell_measurement_theta_max 25.127
_cell_measurement_theta_min 1.628
_cell_volume 1379.61(14)
_computing_cell_refinement 'SAINT+ Ver. 2016.5-0 (Bruker-AXS, 2016)'
_computing_data_collection 'APEX3 Ver. 2016.5-0 (Bruker-AXS, 2016)'
_computing_data_reduction 'SAINT+ Ver. 2016.5-0 (Bruker-AXS, 2016)'
_computing_molecular_graphics 'OLEX2 (Dolomanov et al., 2009)'
_computing_publication_material 'OLEX2 (Dolomanov et al., 2009)'
_computing_structure_refinement 'XL (Sheldrick, 2015b)'
_computing_structure_solution 'XT (Sheldrick, 2015a)'
_diffrn_ambient_temperature 273.15
_diffrn_detector 'charge-coupled device (CCD) area detector'
_diffrn_detector_area_resol_mean 7.9
_diffrn_detector_type 'Bruker APEX II'
_diffrn_measured_fraction_theta_full 1.000
_diffrn_measured_fraction_theta_max 0.995
_diffrn_measurement_device 'three-circle diffractometer'
_diffrn_measurement_device_type 'Bruker APEX II Quazar'
_diffrn_measurement_method '0.5\% \w and 0.5\% \f scans'
_diffrn_radiation_collimation 'focusing mirrors'
_diffrn_radiation_detector 'Bruker APEX II'
_diffrn_radiation_monochromator 'mirror optics'
_diffrn_radiation_probe x-ray
_diffrn_radiation_type 'Mo K\a'
_diffrn_radiation_wavelength 0.71073
_diffrn_radiation_xray_symbol K-L~3~
_diffrn_reflns_av_R_equivalents 0.0346
_diffrn_reflns_av_unetI/netI 0.0815
_diffrn_reflns_Laue_measured_fraction_full 1.000
_diffrn_reflns_Laue_measured_fraction_max 0.995
_diffrn_reflns_limit_h_max 9
_diffrn_reflns_limit_h_min -11
_diffrn_reflns_limit_k_max 10
_diffrn_reflns_limit_k_min -13
_diffrn_reflns_limit_l_max 21
_diffrn_reflns_limit_l_min -21
_diffrn_reflns_number 10271
_diffrn_reflns_point_group_measured_fraction_full 1.000
_diffrn_reflns_point_group_measured_fraction_max 0.995
_diffrn_reflns_theta_full 25.242
_diffrn_reflns_theta_max 28.296
_diffrn_reflns_theta_min 2.084
_diffrn_source 'microfocus sealed X-ray tube'
_diffrn_source_current 30.0
_diffrn_source_power 1.2
_diffrn_source_type 'Incoatec I\ms'
_diffrn_source_voltage 40.0
_diffrn_standards_number 0
_exptl_absorpt_coefficient_mu 2.621
_exptl_absorpt_correction_T_max 0.87
_exptl_absorpt_correction_T_min 0.86
_exptl_absorpt_correction_type multi-scan
_exptl_absorpt_process_details
;
SADABS-2016/2 (Krause et al., 2015) was used for absorption correction.
;
_exptl_crystal_colour green
_exptl_crystal_colour_primary green
_exptl_crystal_density_diffrn 2.438
_exptl_crystal_density_method 'not measured'
_exptl_crystal_description block
_exptl_crystal_F_000 984
_exptl_crystal_size_max 0.24
_exptl_crystal_size_mid 0.22
_exptl_crystal_size_min 0.2
_refine_diff_density_max 0.875
_refine_diff_density_min -0.857
_refine_diff_density_rms 0.180
_refine_ls_extinction_method none
_refine_ls_goodness_of_fit_ref 0.974
_refine_ls_hydrogen_treatment constr
_refine_ls_matrix_type full
_refine_ls_number_parameters 418
_refine_ls_number_reflns 6813
_refine_ls_number_restraints 5
_refine_ls_restrained_S_all 1.190
_refine_ls_R_factor_all 0.0908
_refine_ls_R_factor_gt 0.0438
_refine_ls_shift/su_max 0.001
_refine_ls_shift/su_mean 0.000
_refine_ls_structure_factor_coef Fsqd
_refine_ls_weighting_details 'w=1/[\s^2^(Fo^2^)+(0.0348P)^2^] where P=(Fo^2^+2Fc^2^)/3'
_refine_ls_weighting_scheme calc
_refine_ls_wR_factor_gt 0.0813
_refine_ls_wR_factor_ref 0.0997
_reflns_Friedel_coverage 0.000
_reflns_number_gt 4161
_reflns_number_total 6813
_reflns_threshold_expression 'I > 2\s(I)'
_cod_data_source_file d2ce00504b2.cif
_cod_data_source_block 1_CCDC2
_cod_database_code 7244928
_shelx_shelxl_version_number 2018/3
_shelx_space_group_comment
;
The symmetry employed for this shelxl refinement is uniquely defined
by the following loop, which should always be used as a source of
symmetry information in preference to the above space-group names.
They are only intended as comments.
;
_olex2_refinement_description
;
1. Fixed Uiso
 At 1.2 times of:
  All C(H) groups, All N(H) groups
 At 1.5 times of:
  All O(H,H) groups
2. Restrained distances
 H2WA-H4WB
 2.5 with sigma of 0.02
 N4_$1-O4
 2.8 with sigma of 0.02
 H3WB-H3WB_$2
 2.2 with sigma of 0.02
 H3WA-H3WB
 2.5 with sigma of 0.02
 Ni1-H1WA \\sim Ni1-H1WB
 with sigma of 0.02
3.a Free rotating group:
 O1W(H1WA,H1WB), O4W(H4WA,H4WB), O15(H15A,H15B)
3.b Rotating group:
 O2W(H2WA,H2WB), O3W(H3WA,H3WB)
3.c Aromatic/amide H refined with riding coordinates:
 N5(H5), N3(H3), C1(H1), C10(H10), C8(H8), C11(H11), C7(H7), C2(H2), C3(H3A),
 C14(H14), C19(H19), C16(H16)
;
_olex2_submission_special_instructions 'No special instructions were received'

loop_
_space_group_symop_operation_xyz
'x, y, z'
'-x, -y, -z'

loop_
_atom_site_label
_atom_site_type_symbol
_atom_site_fract_x
_atom_site_fract_y
_atom_site_fract_z
_atom_site_U_iso_or_equiv
_atom_site_adp_type
_atom_site_occupancy
_atom_site_site_symmetry_order
_atom_site_calc_flag
_atom_site_refinement_flags_posn
_atom_site_refinement_flags_adp
_atom_site_refinement_flags_occupancy
_atom_site_disorder_assembly
_atom_site_disorder_group
Te1 Te 0.500000 0.000000 1.000000 0.01357(13) Uani 1 2 d S . P . .
Mo3 Mo 0.77936(6) -0.29818(5) 1.03923(3) 0.01704(13) Uani 1 1 d . . . . .
Mo1 Mo 0.31051(6) 0.08932(5) 0.82508(3) 0.01640(13) Uani 1 1 d . . . . .
Mo2 Mo 0.58726(6) -0.20636(5) 0.86548(3) 0.01841(13) Uani 1 1 d . . . . .
Ni1 Ni -0.11480(9) 0.25097(8) 0.86720(5) 0.01998(19) Uani 1 1 d D . . . .
O4 O 0.3176(5) 0.2625(4) 0.8501(3) 0.0183(9) Uani 1 1 d D . . . .
O11 O 0.2796(4) 0.0688(4) 0.9671(2) 0.0159(9) Uani 1 1 d . . . . .
O10 O 0.5561(4) 0.0122(4) 0.8819(2) 0.0159(9) Uani 1 1 d . . . . .
O12 O 0.4813(5) 0.1889(4) 0.9982(3) 0.0182(9) Uani 1 1 d . . . . .
O9 O 0.7895(5) -0.2516(4) 0.9207(3) 0.0215(10) Uani 1 1 d . . . . .
O13 O 0.3619(5) -0.1049(4) 0.8477(3) 0.0205(10) Uani 1 1 d . . . . .
O7 O 0.9774(5) -0.3215(4) 1.0627(3) 0.0225(10) Uani 1 1 d . . . . .
O2W O -0.2235(5) 0.1573(4) 0.8011(3) 0.0305(11) Uani 1 1 d . . . . .
H2WA H -0.149627 0.097166 0.774125 0.046 Uiso 1 1 d DR U . . .
H2WB H -0.276539 0.102419 0.834884 0.046 Uiso 1 1 d R U . . .
O14 O 0.5616(5) -0.3651(4) 0.8843(3) 0.0272(11) Uani 1 1 d . . . . .
O1 O 0.1019(5) 0.1321(4) 0.8223(3) 0.0250(10) Uani 1 1 d . . . . .
O6 O 0.6656(5) -0.1775(5) 0.7654(3) 0.0284(11) Uani 1 1 d . . . . .
O3W O -0.1231(5) 0.1175(5) 0.9758(3) 0.0352(12) Uani 1 1 d . . . . .
H3WA H -0.107221 0.035405 0.966789 0.053 Uiso 1 1 d DR U . . .
H3WB H -0.041697 0.107413 1.005841 0.053 Uiso 1 1 d DR U . . .
O1W O -0.3395(5) 0.3577(4) 0.9038(4) 0.0380(13) Uani 1 1 d G . . . .
H1WA H -0.370836 0.441754 0.906860 0.057 Uiso 1 1 d DG U . . .
H1WB H -0.406596 0.323517 0.935655 0.057 Uiso 1 1 d DG U . . .
O8 O 0.7533(5) -0.4561(4) 1.0572(3) 0.0282(11) Uani 1 1 d . . . . .
N1 N -0.0843(6) 0.4029(5) 0.7667(3) 0.0222(12) Uani 1 1 d . . . . .
N2 N -0.0081(6) 0.6083(5) 0.7204(3) 0.0244(12) Uani 1 1 d . . . . .
N5 N 0.3679(7) 1.1961(6) 0.4196(4) 0.0304(14) Uani 1 1 d . . . . .
H5 H 0.398920 1.189538 0.368549 0.037 Uiso 1 1 calc R U . . .
N3 N 0.1143(6) 0.7797(5) 0.6012(4) 0.0278(13) Uani 1 1 d . . . . .
H3 H 0.085060 0.785898 0.652519 0.033 Uiso 1 1 calc R U . . .
O3 O 0.3527(7) 1.3287(5) 0.5155(3) 0.0503(15) Uani 1 1 d . . . . .
N4 N 0.5771(7) 1.5684(6) 0.2629(4) 0.0294(13) Uani 1 1 d . . . . .
O4W O -0.0489(8) -0.0883(6) 0.7589(4) 0.0600(17) Uani 1 1 d G . . . .
H4WA H -0.125741 -0.121784 0.757131 0.090 Uiso 1 1 d G U . . .
H4WB H 0.020265 -0.143593 0.793066 0.090 Uiso 1 1 d DG U . . .
O2 O 0.1233(7) 0.6494(5) 0.5066(3) 0.0501(15) Uani 1 1 d . . . . .
C1 C -0.0653(8) 0.5194(6) 0.7776(4) 0.0266(15) Uani 1 1 d . . . . .
H1 H -0.094824 0.541021 0.830432 0.032 Uiso 1 1 calc R U . . .
C6 C 0.1792(8) 0.8827(6) 0.5537(4) 0.0255(15) Uani 1 1 d . . . . .
C15 C 0.0247(7) 0.5789(6) 0.6440(4) 0.0228(14) Uani 1 1 d . . . . .
C9 C 0.3035(8) 1.0917(6) 0.4676(4) 0.0242(15) Uani 1 1 d . . . . .
C10 C 0.2908(8) 0.9924(7) 0.4269(4) 0.0318(17) Uani 1 1 d . . . . .
H10 H 0.324691 0.995307 0.370733 0.038 Uiso 1 1 calc R U . . .
C5 C 0.0930(8) 0.6737(7) 0.5759(5) 0.0296(16) Uani 1 1 d . . . . .
C8 C 0.2579(9) 1.0849(7) 0.5516(5) 0.0369(19) Uani 1 1 d . . . . .
H8 H 0.269027 1.149505 0.579642 0.044 Uiso 1 1 calc R U . . .
C11 C 0.2285(8) 0.8903(7) 0.4694(4) 0.0298(16) Uani 1 1 d . . . . .
H11 H 0.219028 0.825051 0.441444 0.036 Uiso 1 1 calc R U . . .
C12 C 0.3854(8) 1.3035(7) 0.4456(5) 0.0304(16) Uani 1 1 d . . . . .
C7 C 0.1950(9) 0.9804(7) 0.5940(5) 0.0345(18) Uani 1 1 d . . . . .
H7 H 0.163037 0.976289 0.650428 0.041 Uiso 1 1 calc R U . . .
C2 C -0.0480(9) 0.3757(7) 0.6898(5) 0.0326(17) Uani 1 1 d . . . . .
H2 H -0.059394 0.295663 0.679269 0.039 Uiso 1 1 calc R U . . .
C3 C 0.0063(9) 0.4633(7) 0.6252(5) 0.0363(18) Uani 1 1 d . . . . .
H3A H 0.029210 0.444700 0.571377 0.044 Uiso 1 1 calc R U . . .
O5 O 0.3837(6) 0.1228(5) 0.7254(3) 0.0309(11) Uani 1 1 d . . . . .
C14 C 0.5803(9) 1.4455(7) 0.2529(4) 0.0317(17) Uani 1 1 d . . . . .
H14 H 0.627495 1.418700 0.203222 0.038 Uiso 1 1 calc R U . . .
C19 C 0.4420(9) 1.5251(7) 0.3943(5) 0.0378(19) Uani 1 1 d . . . . .
H19 H 0.392359 1.552402 0.443511 0.045 Uiso 1 1 calc R U . . .
C16 C 0.5087(9) 1.6106(8) 0.3329(5) 0.043(2) Uani 1 1 d . . . . .
H16 H 0.505294 1.696508 0.340858 0.052 Uiso 1 1 calc R U . . .
C18 C 0.4529(8) 1.3987(7) 0.3790(4) 0.0266(15) Uani 1 1 d . . . . .
N13 N 0.5210(7) 1.3579(6) 0.3089(4) 0.0329(14) Uani 1 1 d . . . . .
O15 O 0.1467(8) -0.2475(8) 0.8867(5) 0.0723(19) Uiso 1 1 d G . . . .
H15A H 0.249167 -0.264999 0.883182 0.108 Uiso 1 1 d G U . . .
H15B H 0.119407 -0.227252 0.934830 0.108 Uiso 1 1 d G U . . .

loop_
_atom_site_aniso_label
_atom_site_aniso_U_11
_atom_site_aniso_U_22
_atom_site_aniso_U_33
_atom_site_aniso_U_23
_atom_site_aniso_U_13
_atom_site_aniso_U_12
Te1 0.0156(3) 0.0119(3) 0.0137(3) -0.0026(2) 0.0016(2) -0.0055(2)
Mo3 0.0178(3) 0.0133(3) 0.0200(3) -0.0023(2) 0.0011(2) -0.0059(2)
Mo1 0.0179(3) 0.0159(3) 0.0157(3) -0.0015(2) 0.0000(2) -0.0068(2)
Mo2 0.0217(3) 0.0153(3) 0.0190(3) -0.0058(2) 0.0005(2) -0.0054(2)
Ni1 0.0187(4) 0.0147(4) 0.0252(5) 0.0013(3) 0.0011(3) -0.0072(3)
O4 0.019(2) 0.014(2) 0.021(2) -0.0023(18) 0.0035(18) -0.0058(18)
O11 0.015(2) 0.015(2) 0.018(2) -0.0043(18) 0.0026(17) -0.0055(17)
O10 0.017(2) 0.017(2) 0.016(2) -0.0038(18) 0.0016(17) -0.0091(18)
O12 0.017(2) 0.014(2) 0.025(3) -0.0041(18) 0.0023(18) -0.0074(18)
O9 0.021(2) 0.022(2) 0.022(3) -0.0059(19) 0.0028(19) -0.0081(19)
O13 0.019(2) 0.020(2) 0.024(3) -0.0042(19) -0.0012(19) -0.0074(19)
O7 0.018(2) 0.023(2) 0.025(3) -0.004(2) 0.0002(19) -0.0047(19)
O2W 0.030(3) 0.030(3) 0.038(3) -0.008(2) 0.007(2) -0.020(2)
O14 0.031(3) 0.018(2) 0.035(3) -0.006(2) -0.006(2) -0.008(2)
O1 0.019(2) 0.018(2) 0.036(3) -0.005(2) -0.003(2) -0.0036(19)
O6 0.028(2) 0.036(3) 0.022(3) -0.010(2) 0.003(2) -0.009(2)
O3W 0.040(3) 0.027(3) 0.037(3) 0.003(2) -0.001(2) -0.015(2)
O1W 0.026(3) 0.018(2) 0.066(4) -0.008(3) 0.015(2) -0.006(2)
O8 0.034(3) 0.023(2) 0.032(3) -0.006(2) 0.003(2) -0.016(2)
N1 0.021(3) 0.017(3) 0.025(3) 0.006(2) -0.002(2) -0.008(2)
N2 0.033(3) 0.018(3) 0.022(3) -0.004(2) 0.006(2) -0.009(2)
N5 0.044(4) 0.028(3) 0.025(3) -0.001(3) 0.003(3) -0.023(3)
N3 0.035(3) 0.029(3) 0.022(3) 0.001(3) 0.001(3) -0.019(3)
O3 0.089(4) 0.046(3) 0.028(3) -0.009(3) 0.017(3) -0.044(3)
N4 0.038(3) 0.030(3) 0.023(3) 0.001(3) -0.002(3) -0.019(3)
O4W 0.058(4) 0.061(4) 0.069(5) -0.016(4) 0.021(3) -0.033(3)
O2 0.096(5) 0.038(3) 0.028(3) -0.010(3) 0.021(3) -0.042(3)
C1 0.035(4) 0.023(4) 0.019(4) -0.004(3) 0.008(3) -0.007(3)
C6 0.029(4) 0.018(3) 0.029(4) 0.008(3) 0.000(3) -0.017(3)
C15 0.027(3) 0.016(3) 0.022(4) 0.004(3) 0.001(3) -0.008(3)
C9 0.029(4) 0.022(3) 0.021(4) 0.003(3) -0.001(3) -0.013(3)
C10 0.044(4) 0.029(4) 0.020(4) -0.001(3) 0.008(3) -0.013(3)
C5 0.035(4) 0.029(4) 0.025(4) -0.001(3) 0.000(3) -0.013(3)
C8 0.058(5) 0.034(4) 0.029(4) -0.002(3) 0.000(4) -0.032(4)
C11 0.044(4) 0.029(4) 0.020(4) -0.003(3) 0.006(3) -0.019(3)
C12 0.036(4) 0.028(4) 0.025(4) 0.004(3) 0.002(3) -0.014(3)
C7 0.053(5) 0.036(4) 0.024(4) -0.007(3) 0.008(3) -0.029(4)
C2 0.048(5) 0.025(4) 0.031(4) -0.005(3) 0.000(4) -0.020(4)
C3 0.059(5) 0.030(4) 0.028(4) -0.009(3) 0.007(4) -0.026(4)
O5 0.044(3) 0.032(3) 0.018(3) -0.002(2) 0.005(2) -0.016(2)
C14 0.045(4) 0.035(4) 0.020(4) -0.004(3) 0.002(3) -0.020(4)
C19 0.054(5) 0.034(4) 0.031(5) -0.007(3) 0.014(4) -0.026(4)
C16 0.058(5) 0.032(4) 0.047(6) -0.004(4) -0.002(4) -0.026(4)
C18 0.034(4) 0.021(3) 0.027(4) 0.003(3) -0.005(3) -0.014(3)
N13 0.045(4) 0.037(4) 0.021(3) -0.002(3) 0.004(3) -0.022(3)

loop_
_atom_type_symbol
_atom_type_description
_atom_type_scat_dispersion_real
_atom_type_scat_dispersion_imag
_atom_type_scat_source
C C 0.0033 0.0016 'International Tables Vol C Tables 4.2.6.8 and 6.1.1.4'
H H 0.0000 0.0000 'International Tables Vol C Tables 4.2.6.8 and 6.1.1.4'
Mo Mo -1.6832 0.6857 'International Tables Vol C Tables 4.2.6.8 and 6.1.1.4'
N N 0.0061 0.0033 'International Tables Vol C Tables 4.2.6.8 and 6.1.1.4'
Ni Ni 0.3393 1.1124 'International Tables Vol C Tables 4.2.6.8 and 6.1.1.4'
O O 0.0106 0.0060 'International Tables Vol C Tables 4.2.6.8 and 6.1.1.4'
Te Te -0.5308 1.6751 'International Tables Vol C Tables 4.2.6.8 and 6.1.1.4'

loop_
_geom_angle_atom_site_label_1
_geom_angle_atom_site_label_2
_geom_angle_atom_site_label_3
_geom_angle
_geom_angle_site_symmetry_1
_geom_angle_site_symmetry_3
_geom_angle_publ_flag
O11 Te1 O11 180.0 . 2_657 ?
O11 Te1 O10 94.26(16) 2_657 . ?
O11 Te1 O10 85.74(16) 2_657 2_657 ?
O11 Te1 O10 85.74(16) . . ?
O11 Te1 O10 94.26(16) . 2_657 ?
O11 Te1 O12 85.11(15) 2_657 2_657 ?
O11 Te1 O12 94.89(15) 2_657 . ?
O11 Te1 O12 85.11(15) . . ?
O11 Te1 O12 94.89(15) . 2_657 ?
O10 Te1 O10 180.0 . 2_657 ?
O10 Te1 O12 85.56(17) 2_657 . ?
O10 Te1 O12 94.44(17) . . ?
O10 Te1 O12 94.44(17) 2_657 2_657 ?
O10 Te1 O12 85.56(17) . 2_657 ?
O12 Te1 O12 180.0 2_657 . ?
O4 Mo3 O11 72.95(15) 2_657 2_657 ?
O4 Mo3 O12 81.13(15) 2_657 2_657 ?
O12 Mo3 O11 69.58(13) 2_657 2_657 ?
O9 Mo3 O4 151.72(17) . 2_657 ?
O9 Mo3 O11 84.90(16) . 2_657 ?
O9 Mo3 O12 74.68(16) . 2_657 ?
O7 Mo3 O4 95.86(18) . 2_657 ?
O7 Mo3 O11 90.20(16) . 2_657 ?
O7 Mo3 O12 159.60(17) . 2_657 ?
O7 Mo3 O9 101.69(19) . . ?
O8 Mo3 O4 93.41(19) . 2_657 ?
O8 Mo3 O11 159.40(18) . 2_657 ?
O8 Mo3 O12 93.51(17) . 2_657 ?
O8 Mo3 O9 102.4(2) . . ?
O8 Mo3 O7 106.8(2) . . ?
O4 Mo1 O11 73.15(15) . . ?
O4 Mo1 O10 81.85(15) . . ?
O10 Mo1 O11 70.39(13) . . ?
O13 Mo1 O4 152.53(17) . . ?
O13 Mo1 O11 85.33(16) . . ?
O13 Mo1 O10 74.84(15) . . ?
O1 Mo1 O4 96.53(17) . . ?
O1 Mo1 O11 87.80(18) . . ?
O1 Mo1 O10 157.72(18) . . ?
O1 Mo1 O13 99.56(18) . . ?
O5 Mo1 O4 93.92(19) . . ?
O5 Mo1 O11 161.18(18) . . ?
O5 Mo1 O10 94.67(18) . . ?
O5 Mo1 O13 102.2(2) . . ?
O5 Mo1 O1 107.6(2) . . ?
O12 Mo2 O10 69.89(14) 2_657 . ?
O9 Mo2 O10 84.53(15) . . ?
O9 Mo2 O12 73.84(15) . 2_657 ?
O13 Mo2 O10 73.32(15) . . ?
O13 Mo2 O12 83.90(16) . 2_657 ?
O13 Mo2 O9 152.95(17) . . ?
O14 Mo2 O10 158.91(18) . . ?
O14 Mo2 O12 91.10(18) . 2_657 ?
O14 Mo2 O9 99.23(18) . . ?
O14 Mo2 O13 96.32(18) . . ?
O6 Mo2 O10 93.10(18) . . ?
O6 Mo2 O12 160.80(18) . 2_657 ?
O6 Mo2 O9 96.37(19) . . ?
O6 Mo2 O13 100.09(19) . . ?
O6 Mo2 O14 107.0(2) . . ?
O2W Ni1 O7 172.18(17) . 2_657 ?
O2W Ni1 N1 96.4(2) . . ?
O1 Ni1 O7 87.92(16) . 2_657 ?
O1 Ni1 O2W 85.42(17) . . ?
O1 Ni1 N1 84.80(19) . . ?
O3W Ni1 O7 82.94(18) . 2_657 ?
O3W Ni1 O2W 93.58(19) . . ?
O3W Ni1 O1 95.25(18) . . ?
O3W Ni1 O1W 85.3(2) . . ?
O3W Ni1 N1 170.0(2) . . ?
O1W Ni1 O7 98.5(2) . 2_657 ?
O1W Ni1 O2W 88.1(2) . . ?
O1W Ni1 O1 173.6(2) . . ?
O1W Ni1 N1 95.8(2) . . ?
N1 Ni1 O7 87.03(19) . 2_657 ?
Mo1 O4 Mo3 114.86(19) . 2_657 ?
Te1 O11 Mo3 102.87(16) . 2_657 ?
Te1 O11 Mo1 101.72(16) . . ?
Mo1 O11 Mo3 93.61(15) . 2_657 ?
Te1 O10 Mo1 102.13(16) . . ?
Te1 O10 Mo2 102.00(17) . . ?
Mo1 O10 Mo2 91.52(13) . . ?
Te1 O12 Mo3 102.44(16) . 2_657 ?
Te1 O12 Mo2 102.55(18) . 2_657 ?
Mo2 O12 Mo3 91.15(14) 2_657 2_657 ?
Mo3 O9 Mo2 116.3(2) . . ?
Mo1 O13 Mo2 116.4(2) . . ?
Mo3 O7 Ni1 141.5(2) . 2_657 ?
Ni1 O2W H2WA 111.8 . . ?
Ni1 O2W H2WB 112.9 . . ?
H2WA O2W H2WB 101.4 . . ?
Mo1 O1 Ni1 144.1(2) . . ?
Ni1 O3W H3WA 111.0 . . ?
Ni1 O3W H3WB 110.0 . . ?
H3WA O3W H3WB 103.1 . . ?
Ni1 O1W H1WA 126.3 . . ?
Ni1 O1W H1WB 125.4 . . ?
H1WA O1W H1WB 104.5 . . ?
C1 N1 Ni1 122.1(4) . . ?
C2 N1 Ni1 120.2(4) . . ?
C2 N1 C1 116.1(6) . . ?
C15 N2 C1 115.5(6) . . ?
C9 N5 H5 116.4 . . ?
C12 N5 H5 116.4 . . ?
C12 N5 C9 127.1(6) . . ?
C6 N3 H3 116.1 . . ?
C5 N3 H3 116.1 . . ?
C5 N3 C6 127.8(6) . . ?
C14 N4 C16 119.1(6) . . ?
H4WA O4W H4WB 109.4 . . ?
N1 C1 N2 126.7(6) . . ?
N1 C1 H1 116.6 . . ?
N2 C1 H1 116.6 . . ?
C11 C6 N3 123.7(6) . . ?
C7 C6 N3 117.8(6) . . ?
C7 C6 C11 118.5(6) . . ?
N2 C15 C5 118.7(6) . . ?
N2 C15 C3 122.6(6) . . ?
C3 C15 C5 118.6(6) . . ?
C10 C9 N5 117.4(6) . . ?
C8 C9 N5 122.6(6) . . ?
C8 C9 C10 120.0(6) . . ?
C9 C10 H10 120.0 . . ?
C11 C10 C9 120.1(7) . . ?
C11 C10 H10 120.0 . . ?
N3 C5 C15 114.3(6) . . ?
O2 C5 N3 125.8(7) . . ?
O2 C5 C15 119.9(6) . . ?
C9 C8 H8 120.4 . . ?
C9 C8 C7 119.2(7) . . ?
C7 C8 H8 120.4 . . ?
C6 C11 H11 119.5 . . ?
C10 C11 C6 120.9(6) . . ?
C10 C11 H11 119.5 . . ?
N5 C12 C18 114.5(6) . . ?
O3 C12 N5 126.3(6) . . ?
O3 C12 C18 119.2(6) . . ?
C6 C7 C8 121.3(7) . . ?
C6 C7 H7 119.4 . . ?
C8 C7 H7 119.4 . . ?
N1 C2 H2 119.1 . . ?
N1 C2 C3 121.8(6) . . ?
C3 C2 H2 119.1 . . ?
C15 C3 C2 117.1(7) . . ?
C15 C3 H3A 121.5 . . ?
C2 C3 H3A 121.5 . . ?
N4 C14 H14 117.6 . . ?
N4 C14 N13 124.7(7) . . ?
N13 C14 H14 117.6 . . ?
C16 C19 H19 121.4 . . ?
C18 C19 H19 121.4 . . ?
C18 C19 C16 117.2(7) . . ?
N4 C16 C19 119.6(7) . . ?
N4 C16 H16 120.2 . . ?
C19 C16 H16 120.2 . . ?
C19 C18 C12 118.0(6) . . ?
N13 C18 C12 119.3(6) . . ?
N13 C18 C19 122.7(6) . . ?
C18 N13 C14 116.6(6) . . ?
H15A O15 H15B 104.5 . . ?

loop_
_geom_bond_atom_site_label_1
_geom_bond_atom_site_label_2
_geom_bond_distance
_geom_bond_site_symmetry_2
_geom_bond_publ_flag
Te1 O11 1.915(4) . ?
Te1 O11 1.915(4) 2_657 ?
Te1 O10 1.925(4) . ?
Te1 O10 1.925(4) 2_657 ?
Te1 O12 1.931(4) 2_657 ?
Te1 O12 1.931(4) . ?
Mo3 O4 1.974(4) 2_657 ?
Mo3 O11 2.281(4) 2_657 ?
Mo3 O12 2.278(4) 2_657 ?
Mo3 O9 1.888(4) . ?
Mo3 O7 1.734(4) . ?
Mo3 O8 1.699(4) . ?
Mo1 O4 1.968(4) . ?
Mo1 O11 2.276(4) . ?
Mo1 O10 2.256(4) . ?
Mo1 O13 1.904(4) . ?
Mo1 O1 1.730(4) . ?
Mo1 O5 1.686(4) . ?
Mo2 O10 2.297(4) . ?
Mo2 O12 2.275(4) 2_657 ?
Mo2 O9 1.939(4) . ?
Mo2 O13 1.935(4) . ?
Mo2 O14 1.705(4) . ?
Mo2 O6 1.702(4) . ?
Ni1 O7 2.122(4) 2_657 ?
Ni1 O2W 2.071(4) . ?
Ni1 O1 2.071(4) . ?
Ni1 O3W 2.012(5) . ?
Ni1 O1W 2.027(4) . ?
Ni1 N1 2.079(5) . ?
O2W H2WA 0.9024 . ?
O2W H2WB 0.9053 . ?
O3W H3WA 0.8720 . ?
O3W H3WB 0.8702 . ?
O1W H1WA 0.8499 . ?
O1W H1WB 0.8500 . ?
N1 C1 1.334(8) . ?
N1 C2 1.332(8) . ?
N2 C1 1.339(8) . ?
N2 C15 1.331(8) . ?
N5 H5 0.8600 . ?
N5 C9 1.427(8) . ?
N5 C12 1.343(8) . ?
N3 H3 0.8600 . ?
N3 C6 1.416(7) . ?
N3 C5 1.338(8) . ?
O3 C12 1.214(8) . ?
N4 C14 1.326(8) . ?
N4 C16 1.331(9) . ?
O4W H4WA 0.8507 . ?
O4W H4WB 0.8497 . ?
O2 C5 1.199(8) . ?
C1 H1 0.9300 . ?
C6 C11 1.391(9) . ?
C6 C7 1.380(9) . ?
C15 C5 1.522(9) . ?
C15 C3 1.375(8) . ?
C9 C10 1.391(9) . ?
C9 C8 1.380(9) . ?
C10 H10 0.9300 . ?
C10 C11 1.368(9) . ?
C8 H8 0.9300 . ?
C8 C7 1.391(9) . ?
C11 H11 0.9300 . ?
C12 C18 1.508(9) . ?
C7 H7 0.9300 . ?
C2 H2 0.9300 . ?
C2 C3 1.383(9) . ?
C3 H3A 0.9300 . ?
C14 H14 0.9300 . ?
C14 N13 1.330(8) . ?
C19 H19 0.9300 . ?
C19 C16 1.395(10) . ?
C19 C18 1.376(9) . ?
C16 H16 0.9300 . ?
C18 N13 1.326(8) . ?
O15 H15A 0.8496 . ?
O15 H15B 0.8499 . ?

loop_
_geom_torsion_atom_site_label_1
_geom_torsion_atom_site_label_2
_geom_torsion_atom_site_label_3
_geom_torsion_atom_site_label_4
_geom_torsion
_geom_torsion_site_symmetry_1
_geom_torsion_site_symmetry_2
_geom_torsion_site_symmetry_3
_geom_torsion_site_symmetry_4
_geom_torsion_publ_flag
Ni1 N1 C1 N2 163.3(5) . . . . ?
Ni1 N1 C2 C3 -166.2(6) . . . . ?
O4 Mo3 O9 Mo2 -49.8(4) 2_657 . . . ?
O4 Mo3 O7 Ni1 -34.4(4) 2_657 . . 2_657 ?
O4 Mo1 O1 Ni1 -27.1(5) . . . . ?
O11 Mo3 O9 Mo2 -87.8(2) 2_657 . . . ?
O11 Mo3 O7 Ni1 38.5(4) 2_657 . . 2_657 ?
O11 Mo1 O1 Ni1 45.7(4) . . . . ?
O10 Mo1 O1 Ni1 57.3(7) . . . . ?
O12 Mo3 O9 Mo2 -17.65(19) 2_657 . . . ?
O12 Mo3 O7 Ni1 45.9(8) 2_657 . . 2_657 ?
O9 Mo3 O7 Ni1 123.3(4) . . . 2_657 ?
O13 Mo1 O1 Ni1 130.6(4) . . . . ?
O7 Mo3 O9 Mo2 -177.0(2) . . . . ?
O8 Mo3 O9 Mo2 72.6(2) . . . . ?
O8 Mo3 O7 Ni1 -129.8(4) . . . 2_657 ?
N1 C2 C3 C15 1.4(11) . . . . ?
N2 C15 C5 N3 0.4(9) . . . . ?
N2 C15 C5 O2 -179.9(7) . . . . ?
N2 C15 C3 C2 -0.4(10) . . . . ?
N5 C9 C10 C11 -179.4(6) . . . . ?
N5 C9 C8 C7 179.6(6) . . . . ?
N5 C12 C18 C19 166.2(6) . . . . ?
N5 C12 C18 N13 -14.4(9) . . . . ?
N3 C6 C11 C10 -179.8(6) . . . . ?
N3 C6 C7 C8 179.9(6) . . . . ?
O3 C12 C18 C19 -13.9(10) . . . . ?
O3 C12 C18 N13 165.6(7) . . . . ?
N4 C14 N13 C18 0.7(11) . . . . ?
C1 N1 C2 C3 0.0(10) . . . . ?
C1 N2 C15 C5 -178.9(6) . . . . ?
C1 N2 C15 C3 -1.9(9) . . . . ?
C6 N3 C5 O2 -1.5(12) . . . . ?
C6 N3 C5 C15 178.1(6) . . . . ?
C15 N2 C1 N1 3.6(10) . . . . ?
C9 N5 C12 O3 1.9(12) . . . . ?
C9 N5 C12 C18 -178.2(6) . . . . ?
C9 C10 C11 C6 -0.9(11) . . . . ?
C9 C8 C7 C6 0.7(11) . . . . ?
C10 C9 C8 C7 -1.9(11) . . . . ?
C5 N3 C6 C11 1.7(11) . . . . ?
C5 N3 C6 C7 -177.9(6) . . . . ?
C5 C15 C3 C2 176.7(6) . . . . ?
C8 C9 C10 C11 2.0(10) . . . . ?
C11 C6 C7 C8 0.3(11) . . . . ?
C12 N5 C9 C10 177.6(6) . . . . ?
C12 N5 C9 C8 -3.8(11) . . . . ?
C12 C18 N13 C14 -179.1(6) . . . . ?
C7 C6 C11 C10 -0.2(10) . . . . ?
C2 N1 C1 N2 -2.7(10) . . . . ?
C3 C15 C5 N3 -176.7(6) . . . . ?
C3 C15 C5 O2 2.9(10) . . . . ?
O5 Mo1 O1 Ni1 -123.3(4) . . . . ?
C14 N4 C16 C19 0.1(11) . . . . ?
C19 C18 N13 C14 0.3(10) . . . . ?
C16 N4 C14 N13 -0.8(11) . . . . ?
C16 C19 C18 C12 178.4(7) . . . . ?
C16 C19 C18 N13 -1.0(11) . . . . ?
C18 C19 C16 N4 0.8(11) . . . . ?
